data_2022337
loop_
_publ_author_name
'Carsch, Kurtis'
'Elder, Shelby E.'
'Dogutan, Dilek K.'
'Nocera, Daniel G.'
'Yang, Junyu'
'Zheng, Shao-Liang'
'Daniel, Timothy'
'Betley, Theodore A.'

_publ_section_title
;
 Syntheses and solid-state structures of two cofacial (bis)dipyrrin
 dichromium complexes in different charge states
;
_journal_coeditor_code YD3014
_journal_issue 3
_journal_name_full 'Acta Crystallographica Section C'
_journal_page_first 161
_journal_page_last 166
_journal_paper_doi 10.1107/S2053229621001388
_journal_volume 77
_journal_year 2021
_chemical_formula_iupac '[Cr2 (C49 H56 N4 O1) Cl2], C4 H10 O1'
_chemical_formula_moiety 'C49 H56 Cl2 Cr2 N4 O1, C4 H10 O1'
_chemical_formula_sum 'C53 H66 Cl2 Cr2 N4 O2'
_chemical_formula_weight 965.99
_chemical_name_common tBudmxCr2Cl2
_chemical_name_systematic
'Di-\m-chlorido-{\m-2,2'-[(10,10-dimethyl-9<i>H</i>-xanthene-1,8-diyl)bis(5-<i>tert</i>-butyl-2<i>H</i>-pyrrol-2-ylidene)bis(methanylylidene)]bis(5-<i>tert</i>-butyl-1<i>H</i>-pyrrol-1-ide)-\k^4^<i>N</i>,<i>N</i>':<i>N</i>'',<i>N</i>'''}dichromium(II) diethyl ether monosolvate'
_space_group_crystal_system monoclinic
_space_group_IT_number 14
_space_group_name_Hall '-P 2yn'
_space_group_name_H-M_alt 'P 1 21/n 1'
_atom_sites_solution_hydrogens mixed
_atom_sites_solution_primary dual
_audit_creation_method SHELXL-2018/3
_cell_angle_alpha 90
_cell_angle_beta 104.074(5)
_cell_angle_gamma 90
_cell_formula_units_Z 4
_cell_length_a 14.917(3)
_cell_length_b 13.299(2)
_cell_length_c 27.554(4)
_cell_measurement_reflns_used 9983
_cell_measurement_temperature 100(2)
_cell_measurement_theta_max 24.78
_cell_measurement_theta_min 2.33
_cell_volume 5302.1(15)
_computing_cell_refinement
;
SAINT (Bruker, 2015)
;
_computing_data_collection
;
APEX2 (Bruker, 2015)
;
_computing_data_reduction
;
SAINT (Bruker, 2015)
;
_computing_molecular_graphics
;
SHELXTL (Sheldrick, 2008)
;
_computing_publication_material
;
SHELXTL (Sheldrick, 2008) and PLATON (Spek, 2020)
;
_computing_structure_refinement
;
OLEX2 (Dolomanov <i>et al.</i>, 2009) and SHELXL2018 (Sheldrick,
2015b)
;
_computing_structure_solution
;
SHELXT2018 (Sheldrick, 2015a)
;
_diffrn_ambient_temperature 100(2)
_diffrn_measured_fraction_theta_full 0.999
_diffrn_measured_fraction_theta_max 0.999
_diffrn_measurement_device_type 'Bruker APEXII CCD'
_diffrn_measurement_method 'omega and phi scans'
_diffrn_radiation_type MoK\a
_diffrn_radiation_wavelength 0.71073
_diffrn_reflns_av_R_equivalents 0.0447
_diffrn_reflns_av_unetI/netI 0.0260
_diffrn_reflns_limit_h_max 17
_diffrn_reflns_limit_h_min -17
_diffrn_reflns_limit_k_max 15
_diffrn_reflns_limit_k_min -15
_diffrn_reflns_limit_l_max 32
_diffrn_reflns_limit_l_min -32
_diffrn_reflns_number 76692
_diffrn_reflns_theta_full 25.041
_diffrn_reflns_theta_max 25.041
_diffrn_reflns_theta_min 1.428
_diffrn_source 'fine-focus sealed tube'
_exptl_absorpt_coefficient_mu 0.551
_exptl_absorpt_correction_T_max 0.7452
_exptl_absorpt_correction_T_min 0.6930
_exptl_absorpt_correction_type multi-scan
_exptl_absorpt_process_details
;
(SADABS; Krause <i>et al.</i>,  2015)
;
_exptl_crystal_colour red
_exptl_crystal_density_diffrn 1.210
_exptl_crystal_description block
_exptl_crystal_F_000 2040
_exptl_crystal_size_max 0.15
_exptl_crystal_size_mid 0.12
_exptl_crystal_size_min 0.12
_refine_diff_density_max 1.580
_refine_diff_density_min -0.409
_refine_ls_extinction_method none
_refine_ls_goodness_of_fit_ref 1.063
_refine_ls_hydrogen_treatment constr
_refine_ls_matrix_type full
_refine_ls_number_parameters 672
_refine_ls_number_reflns 9361
_refine_ls_number_restraints 273
_refine_ls_restrained_S_all 1.096
_refine_ls_R_factor_all 0.0579
_refine_ls_R_factor_gt 0.0469
_refine_ls_shift/su_max 0.001
_refine_ls_shift/su_mean 0.000
_refine_ls_structure_factor_coef Fsqd
_refine_ls_weighting_details 'w=1/[\s^2^(Fo^2^)+(0.0626P)^2^+9.8138P] where P=(Fo^2^+2Fc^2^)/3'
_refine_ls_weighting_scheme calc
_refine_ls_wR_factor_gt 0.1256
_refine_ls_wR_factor_ref 0.1330
_reflns_number_gt 7894
_reflns_number_total 9361
_reflns_threshold_expression 'I > 2\s(I)'
_cod_data_source_file yd3014sup1.cif
_cod_data_source_block 1
_cod_original_cell_volume 5302.1(16)
_cod_original_sg_symbol_H-M 'P 21/n'
_cod_database_code 2022337
_shelx_space_group_comment
;
The symmetry employed for this shelxl refinement is uniquely defined
by the following loop, which should always be used as a source of
symmetry information in preference to the above space-group names.
They are only intended as comments.
;

loop_
_space_group_symop_operation_xyz
'x, y, z'
'-x+1/2, y+1/2, -z+1/2'
'-x, -y, -z'
'x-1/2, -y-1/2, z-1/2'

loop_
_atom_site_type_symbol
_atom_site_label
_atom_site_fract_x
_atom_site_fract_y
_atom_site_fract_z
_atom_site_U_iso_or_equiv
_atom_site_adp_type
_atom_site_calc_flag
_atom_site_occupancy
_atom_site_disorder_assembly
_atom_site_disorder_group
Cr Cr1 0.51917(3) 0.60096(3) 0.14550(2) 0.01489(13) Uani d 1 . .
Cr Cr2 0.61872(3) 0.60347(3) 0.26415(2) 0.01589(13) Uani d 1 . .
Cl Cl1 0.67608(5) 0.59208(5) 0.19110(3) 0.01967(17) Uani d 1 . .
Cl Cl2 0.49567(5) 0.70298(5) 0.21317(3) 0.01908(16) Uani d 1 . .
O O1 0.41851(13) 0.30902(14) 0.22425(7) 0.0157(4) Uani d 1 . .
N N1 0.54301(15) 0.48892(18) 0.10036(8) 0.0153(5) Uani d 1 . .
N N2 0.38300(16) 0.57190(17) 0.11841(8) 0.0152(5) Uani d 1 . .
N N3 0.69948(16) 0.48689(18) 0.29558(9) 0.0173(5) Uani d 1 . .
N N4 0.55305(16) 0.58442(18) 0.31952(9) 0.0186(5) Uani d 1 . .
C C1 0.42417(19) 0.3913(2) 0.12835(10) 0.0154(6) Uani d 1 . .
C C2 0.50690(19) 0.3971(2) 0.11242(10) 0.0164(6) Uani d 1 . .
C C3 0.5583(2) 0.3178(2) 0.09775(11) 0.0204(6) Uani d 1 . .
H H3 0.550063 0.247892 0.102186 0.024 Uiso calc 1 . .
C C4 0.6220(2) 0.3613(2) 0.07601(11) 0.0223(6) Uani d 1 . .
H H4 0.665470 0.326876 0.061968 0.027 Uiso calc 1 . .
C C5 0.61120(19) 0.4670(2) 0.07823(10) 0.0176(6) Uani d 1 . .
C C6 0.36288(19) 0.4718(2) 0.12855(10) 0.0156(6) Uani d 1 . .
C C7 0.2672(2) 0.4646(2) 0.12633(11) 0.0198(6) Uani d 1 . .
H H7 0.235018 0.406419 0.132885 0.024 Uiso calc 1 . .
C C8 0.2300(2) 0.5577(2) 0.11288(11) 0.0221(6) Uani d 1 . .
H H8 0.166624 0.575484 0.107511 0.027 Uiso calc 1 . .
C C9 0.30287(19) 0.6228(2) 0.10840(10) 0.0171(6) Uani d 1 . .
C C10 0.6640(2) 0.5455(2) 0.05589(11) 0.0204(6) Uani d 1 . .
C C11 0.6540(2) 0.5183(3) 0.00072(11) 0.0284(7) Uani d 1 . .
H H11A 0.679314 0.450955 -0.001591 0.043 Uiso calc 1 . .
H H11B 0.687755 0.567326 -0.014587 0.043 Uiso calc 1 . .
H H11C 0.588459 0.519225 -0.016915 0.043 Uiso calc 1 . .
C C12 0.7669(2) 0.5431(3) 0.08316(12) 0.0292(7) Uani d 1 . .
H H12A 0.773887 0.560782 0.118415 0.044 Uiso calc 1 . .
H H12B 0.800779 0.591584 0.067616 0.044 Uiso calc 1 . .
H H12C 0.791551 0.475462 0.080847 0.044 Uiso calc 1 . .
C C13 0.6253(2) 0.6514(2) 0.05832(12) 0.0284(7) Uani d 1 . .
H H13A 0.559564 0.652235 0.041193 0.043 Uiso calc 1 . .
H H13B 0.658800 0.698841 0.041941 0.043 Uiso calc 1 . .
H H13C 0.632910 0.670958 0.093371 0.043 Uiso calc 1 . .
C C14 0.2930(2) 0.7319(2) 0.09183(11) 0.0216(6) Uani d 1 . .
C C15 0.2147(2) 0.7386(3) 0.04366(13) 0.0325(8) Uani d 1 . .
H H15A 0.229809 0.695888 0.017756 0.049 Uiso calc 1 . .
H H15B 0.207999 0.808419 0.031982 0.049 Uiso calc 1 . .
H H15C 0.156694 0.715728 0.050645 0.049 Uiso calc 1 . .
C C16 0.3814(2) 0.7724(2) 0.08016(13) 0.0286(7) Uani d 1 . .
H H16A 0.431388 0.772261 0.110728 0.043 Uiso calc 1 . .
H H16B 0.370795 0.841256 0.067369 0.043 Uiso calc 1 . .
H H16C 0.398610 0.729692 0.054888 0.043 Uiso calc 1 . .
C C17 0.2665(3) 0.7971(2) 0.13209(13) 0.0328(8) Uani d 1 . .
H H17A 0.209566 0.771035 0.139212 0.049 Uiso calc 1 . .
H H17B 0.256517 0.866540 0.120082 0.049 Uiso calc 1 . .
H H17C 0.316383 0.795399 0.162690 0.049 Uiso calc 1 . .
C C18 0.38826(19) 0.2885(2) 0.13580(10) 0.0160(6) Uani d 1 . .
C C19 0.3541(2) 0.2300(2) 0.09325(11) 0.0215(6) Uani d 1 . .
H H19 0.357905 0.254584 0.061426 0.026 Uiso calc 1 . .
C C20 0.3148(2) 0.1365(2) 0.09672(11) 0.0227(6) Uani d 1 . .
H H20 0.294114 0.096284 0.067669 0.027 Uiso calc 1 . .
C C21 0.3060(2) 0.1024(2) 0.14266(11) 0.0206(6) Uani d 1 . .
H H21 0.277770 0.039048 0.144799 0.025 Uiso calc 1 . .
C C22 0.33798(18) 0.1594(2) 0.18613(10) 0.0163(6) Uani d 1 . .
C C23 0.38147(18) 0.2506(2) 0.18217(10) 0.0153(6) Uani d 1 . .
C C24 0.32189(19) 0.1284(2) 0.23642(11) 0.0181(6) Uani d 1 . .
C C25 0.2345(2) 0.1831(2) 0.24381(12) 0.0245(7) Uani d 1 . .
H H25A 0.223722 0.164566 0.276350 0.037 Uiso calc 1 . .
H H25B 0.181023 0.163287 0.217156 0.037 Uiso calc 1 . .
H H25C 0.243496 0.255945 0.242617 0.037 Uiso calc 1 . .
C C26 0.3070(2) 0.0145(2) 0.24004(12) 0.0264(7) Uani d 1 . .
H H26A 0.361221 -0.021369 0.234718 0.040 Uiso calc 1 . .
H H26B 0.252130 -0.005772 0.214445 0.040 Uiso calc 1 . .
H H26C 0.298312 -0.001813 0.273264 0.040 Uiso calc 1 . .
C C27 0.40376(18) 0.1665(2) 0.27703(11) 0.0163(6) Uani d 1 . .
C C28 0.44427(18) 0.2581(2) 0.26976(10) 0.0145(6) Uani d 1 . .
C C29 0.51197(19) 0.3026(2) 0.30817(10) 0.0167(6) Uani d 1 . .
C C30 0.5404(2) 0.2510(2) 0.35323(11) 0.0221(6) Uani d 1 . .
H H30 0.585978 0.280160 0.379698 0.027 Uiso calc 1 . .
C C31 0.5038(2) 0.1581(2) 0.36028(11) 0.0246(7) Uani d 1 . .
H H31 0.524988 0.123257 0.391035 0.030 Uiso calc 1 . .
C C32 0.4361(2) 0.1163(2) 0.32227(11) 0.0206(6) Uani d 1 . .
H H32 0.411211 0.052382 0.327089 0.025 Uiso calc 1 . .
C C33 0.55615(19) 0.4025(2) 0.30393(10) 0.0167(6) Uani d 1 . .
C C34 0.51468(19) 0.4882(2) 0.31904(10) 0.0178(6) Uani d 1 . .
C C35 0.4453(2) 0.4920(2) 0.34648(11) 0.0219(6) Uani d 1 . .
H H35 0.406330 0.438356 0.351295 0.026 Uiso calc 1 . .
C C36 0.4454(2) 0.5884(2) 0.36469(11) 0.0248(7) Uani d 1 . .
H H36 0.407321 0.613219 0.385083 0.030 Uiso calc 1 . .
C C37 0.5127(2) 0.6439(2) 0.34749(11) 0.0223(7) Uani d 1 . .
C C38 0.64462(19) 0.4003(2) 0.29546(10) 0.0180(6) Uani d 1 . .
C C39 0.7009(2) 0.3143(2) 0.29503(11) 0.0228(6) Uani d 1 . .
H H39 0.681589 0.246096 0.293662 0.027 Uiso calc 1 . .
C C40 0.7886(2) 0.3486(2) 0.29696(12) 0.0255(7) Uani d 1 . .
H H40 0.841653 0.308426 0.297853 0.031 Uiso calc 1 . .
C C41 0.7853(2) 0.4553(2) 0.29737(11) 0.0211(6) Uani d 1 . .
C C42 0.5424(2) 0.7516(3) 0.36021(12) 0.0305(8) Uani d 1 . .
C C43 0.5729(3) 0.7608(4) 0.41759(15) 0.0553(12) Uani d 1 . .
H H43A 0.521989 0.740199 0.432150 0.083 Uiso calc 1 . .
H H43B 0.589533 0.830772 0.426751 0.083 Uiso calc 1 . .
H H43C 0.626477 0.717377 0.430370 0.083 Uiso calc 1 . .
C C44 0.4625(3) 0.8232(3) 0.3391(2) 0.0604(14) Uani d 1 . .
H H44A 0.445053 0.817663 0.302515 0.091 Uiso calc 1 . .
H H44B 0.481702 0.892337 0.348618 0.091 Uiso calc 1 . .
H H44C 0.409495 0.805518 0.352517 0.091 Uiso calc 1 . .
C C45 0.6256(3) 0.7818(3) 0.33961(13) 0.0350(8) Uani d 1 . .
H H45A 0.676817 0.735126 0.352204 0.052 Uiso calc 1 . .
H H45B 0.644977 0.850249 0.350545 0.052 Uiso calc 1 . .
H H45C 0.608031 0.779293 0.302973 0.052 Uiso calc 1 . .
C C46 0.8680(2) 0.5242(2) 0.30163(12) 0.0245(7) Uani d 1 . .
C C47 0.9436(2) 0.4911(3) 0.34758(15) 0.0429(10) Uani d 1 . .
H H47A 0.920116 0.496657 0.377727 0.064 Uiso calc 1 . .
H H47B 0.997980 0.534364 0.350962 0.064 Uiso calc 1 . .
H H47C 0.960934 0.421126 0.343290 0.064 Uiso calc 1 . .
C C48 0.8440(2) 0.6339(2) 0.30869(12) 0.0267(7) Uani d 1 . .
H H48A 0.796692 0.656547 0.279477 0.040 Uiso calc 1 . .
H H48B 0.899525 0.675471 0.312350 0.040 Uiso calc 1 . .
H H48C 0.820398 0.640233 0.338778 0.040 Uiso calc 1 . .
C C49 0.9069(2) 0.5127(3) 0.25511(13) 0.0299(7) Uani d 1 . .
H H49A 0.924126 0.442443 0.251778 0.045 Uiso calc 1 . .
H H49B 0.961477 0.555641 0.258609 0.045 Uiso calc 1 . .
H H49C 0.859713 0.532872 0.225292 0.045 Uiso calc 1 . .
C C1S 0.4850(13) 0.9982(16) 0.4967(12) 0.090(4) Uani d 0.48 A -1
H H1SA 0.455278 1.057225 0.478306 0.136 Uiso d 0.48 A -1
H H1SB 0.543378 0.984646 0.487526 0.136 Uiso d 0.48 A -1
H H1SC 0.497268 1.010986 0.532706 0.136 Uiso d 0.48 A -1
C C2S 0.4261(7) 0.9148(9) 0.4842(4) 0.078(3) Uani d 0.48 A -1
H H2SA 0.412335 0.904422 0.447540 0.093 Uiso calc 0.48 A -1
H H2SB 0.367070 0.929728 0.493067 0.093 Uiso calc 0.48 A -1
O O1S 0.4628(5) 0.8250(6) 0.5082(2) 0.083(2) Uani d 0.48 A -1
C C3S 0.3961(6) 0.7515(9) 0.4956(3) 0.074(2) Uani d 0.48 A -1
H H3SA 0.371282 0.751483 0.458835 0.088 Uiso calc 0.48 A -1
H H3SB 0.344597 0.767663 0.511120 0.088 Uiso calc 0.48 A -1
C C4S 0.4292(8) 0.6567(10) 0.5107(4) 0.085(2) Uani d 0.48 A -1
H H4SA 0.450299 0.624224 0.483534 0.127 Uiso d 0.48 A -1
H H4SB 0.379819 0.616444 0.518854 0.127 Uiso d 0.48 A -1
H H4SC 0.480969 0.662114 0.540294 0.127 Uiso d 0.48 A -1
C C5S 0.3281(7) 0.6525(12) 0.5310(4) 0.053(2) Uani d 0.32 B -2
H H5SA 0.268629 0.674568 0.509905 0.080 Uiso d 0.32 B -2
H H5SB 0.375369 0.655638 0.511775 0.080 Uiso d 0.32 B -2
H H5SC 0.345869 0.696568 0.560255 0.080 Uiso d 0.32 B -2
C C6S 0.3196(9) 0.5541(14) 0.5470(6) 0.071(2) Uani d 0.32 B -2
H H6SA 0.376514 0.533979 0.571907 0.085 Uiso calc 0.32 B -2
H H6SB 0.310033 0.507239 0.518282 0.085 Uiso calc 0.32 B -2
O O2S 0.2420(6) 0.5509(10) 0.5689(4) 0.063(2) Uani d 0.32 B -2
C C7S 0.1546(9) 0.5200(14) 0.5360(7) 0.052(3) Uani d 0.32 B -2
H H7SA 0.169947 0.497087 0.504811 0.063 Uiso calc 0.32 B -2
H H7SB 0.135615 0.459164 0.551632 0.063 Uiso calc 0.32 B -2
C C8S 0.0722(9) 0.5793(12) 0.5202(4) 0.058(3) Uani d 0.32 B -2
H H8SA 0.074312 0.617909 0.490165 0.086 Uiso d 0.32 B -2
H H8SB 0.068052 0.625569 0.547215 0.086 Uiso d 0.32 B -2
H H8SC 0.018052 0.535039 0.512785 0.086 Uiso d 0.32 B -2
C C9S 0.4057(14) 0.548(3) 0.5135(7) 0.075(3) Uani d 0.2 C -3
H H9SA 0.369431 0.557957 0.479088 0.112 Uiso d 0.2 C -3
H H9SB 0.430971 0.479247 0.516948 0.112 Uiso d 0.2 C -3
H H9SC 0.456521 0.596327 0.521188 0.112 Uiso d 0.2 C -3
C C10S 0.3499(14) 0.560(2) 0.5451(9) 0.066(3) Uani d 0.2 C -3
H H10A 0.304343 0.610745 0.527945 0.079 Uiso calc 0.2 C -3
H H10B 0.389559 0.595921 0.573961 0.079 Uiso calc 0.2 C -3
O O3S 0.2956(9) 0.4925(13) 0.5679(5) 0.061(3) Uani d 0.2 C -3
C C11S 0.2116(12) 0.549(2) 0.5555(9) 0.058(3) Uani d 0.2 C -3
H H11D 0.202454 0.576252 0.587388 0.070 Uiso calc 0.2 C -3
H H11E 0.223141 0.607362 0.535597 0.070 Uiso calc 0.2 C -3
C C12S 0.1286(13) 0.509(3) 0.5306(11) 0.048(3) Uani d 0.2 C -3
H H12D 0.111560 0.535609 0.496385 0.072 Uiso d 0.2 C -3
H H12E 0.081161 0.527689 0.548115 0.072 Uiso d 0.2 C -3
H H12F 0.133391 0.435669 0.529525 0.072 Uiso d 0.2 C -3

loop_
_atom_site_aniso_label
_atom_site_aniso_U_11
_atom_site_aniso_U_22
_atom_site_aniso_U_33
_atom_site_aniso_U_12
_atom_site_aniso_U_13
_atom_site_aniso_U_23
Cr1 0.0136(2) 0.0162(2) 0.0145(2) -0.00211(17) 0.00246(18) -0.00191(17)
Cr2 0.0150(2) 0.0177(2) 0.0151(2) -0.00109(18) 0.00370(18) -0.00198(18)
Cl1 0.0157(3) 0.0264(4) 0.0165(3) -0.0017(3) 0.0033(3) -0.0032(3)
Cl2 0.0176(3) 0.0199(3) 0.0188(3) 0.0008(3) 0.0027(3) -0.0039(3)
O1 0.0180(10) 0.0162(10) 0.0125(9) -0.0018(8) 0.0028(8) -0.0001(8)
N1 0.0133(11) 0.0202(12) 0.0118(11) -0.0012(9) 0.0016(9) 0.0003(9)
N2 0.0170(12) 0.0149(12) 0.0136(12) -0.0009(9) 0.0036(9) -0.0013(9)
N3 0.0137(12) 0.0217(13) 0.0167(12) -0.0022(10) 0.0041(9) -0.0004(10)
N4 0.0174(12) 0.0211(13) 0.0164(12) 0.0004(10) 0.0025(10) -0.0034(10)
C1 0.0174(14) 0.0190(14) 0.0092(13) -0.0021(11) 0.0019(11) 0.0001(11)
C2 0.0173(14) 0.0182(14) 0.0121(13) -0.0002(11) 0.0006(11) 0.0012(11)
C3 0.0214(15) 0.0185(15) 0.0208(15) 0.0042(12) 0.0041(12) 0.0021(12)
C4 0.0196(15) 0.0262(16) 0.0220(15) 0.0076(13) 0.0067(12) 0.0016(13)
C5 0.0136(14) 0.0271(16) 0.0110(13) 0.0012(12) 0.0010(11) 0.0004(11)
C6 0.0189(14) 0.0162(14) 0.0119(13) -0.0037(11) 0.0039(11) -0.0017(11)
C7 0.0192(15) 0.0212(15) 0.0222(15) -0.0058(12) 0.0109(12) -0.0032(12)
C8 0.0147(14) 0.0251(16) 0.0282(16) 0.0024(12) 0.0085(12) -0.0034(13)
C9 0.0185(14) 0.0192(15) 0.0138(14) 0.0027(11) 0.0042(11) -0.0038(11)
C10 0.0177(15) 0.0277(16) 0.0162(14) -0.0013(12) 0.0050(11) 0.0030(12)
C11 0.0248(17) 0.043(2) 0.0181(16) -0.0030(15) 0.0063(13) 0.0016(14)
C12 0.0167(15) 0.048(2) 0.0232(16) -0.0045(14) 0.0052(13) 0.0052(15)
C13 0.0308(18) 0.0271(17) 0.0299(18) -0.0029(14) 0.0124(14) 0.0053(14)
C14 0.0223(15) 0.0181(15) 0.0228(16) 0.0045(12) 0.0023(12) 0.0017(12)
C15 0.0318(18) 0.0257(17) 0.0335(19) 0.0054(14) -0.0043(15) 0.0024(14)
C16 0.0300(18) 0.0220(16) 0.0320(18) -0.0016(13) 0.0039(14) 0.0071(14)
C17 0.044(2) 0.0196(16) 0.0362(19) 0.0094(15) 0.0113(16) -0.0020(14)
C18 0.0150(13) 0.0155(14) 0.0173(14) 0.0032(11) 0.0036(11) 0.0003(11)
C19 0.0255(16) 0.0225(15) 0.0155(14) -0.0014(13) 0.0030(12) -0.0001(12)
C20 0.0256(16) 0.0209(15) 0.0201(15) -0.0030(13) 0.0029(12) -0.0057(12)
C21 0.0191(15) 0.0166(14) 0.0260(16) -0.0027(12) 0.0051(12) -0.0011(12)
C22 0.0131(13) 0.0160(14) 0.0203(15) 0.0010(11) 0.0048(11) 0.0020(11)
C23 0.0126(13) 0.0171(14) 0.0167(14) 0.0025(11) 0.0046(11) -0.0021(11)
C24 0.0152(14) 0.0186(14) 0.0210(15) -0.0023(11) 0.0050(11) 0.0009(12)
C25 0.0142(15) 0.0345(18) 0.0248(16) -0.0022(13) 0.0050(12) -0.0022(13)
C26 0.0303(17) 0.0241(17) 0.0243(16) -0.0080(13) 0.0056(13) 0.0037(13)
C27 0.0127(13) 0.0191(14) 0.0195(14) 0.0018(11) 0.0086(11) 0.0017(12)
C28 0.0121(13) 0.0190(14) 0.0141(14) 0.0029(11) 0.0061(11) 0.0024(11)
C29 0.0131(13) 0.0222(15) 0.0166(14) 0.0009(11) 0.0070(11) 0.0006(11)
C30 0.0153(14) 0.0312(17) 0.0186(15) -0.0024(12) 0.0018(11) 0.0019(13)
C31 0.0209(15) 0.0324(18) 0.0204(16) 0.0005(13) 0.0047(12) 0.0109(13)
C32 0.0151(14) 0.0241(16) 0.0243(16) 0.0007(12) 0.0080(12) 0.0083(12)
C33 0.0151(14) 0.0232(15) 0.0097(13) -0.0011(11) -0.0010(11) -0.0002(11)
C34 0.0144(14) 0.0248(15) 0.0131(14) 0.0005(12) 0.0010(11) 0.0007(12)
C35 0.0149(14) 0.0336(17) 0.0175(15) 0.0038(13) 0.0046(11) 0.0046(13)
C36 0.0201(16) 0.0370(19) 0.0188(15) 0.0097(13) 0.0079(12) 0.0013(13)
C37 0.0199(15) 0.0292(17) 0.0157(14) 0.0052(13) 0.0002(12) -0.0042(12)
C38 0.0156(14) 0.0222(15) 0.0160(14) -0.0032(12) 0.0034(11) -0.0014(11)
C39 0.0229(16) 0.0213(16) 0.0263(16) -0.0004(12) 0.0101(13) 0.0003(13)
C40 0.0175(15) 0.0266(17) 0.0361(18) 0.0040(13) 0.0137(13) 0.0038(14)
C41 0.0160(15) 0.0275(16) 0.0209(15) -0.0017(12) 0.0063(12) 0.0021(12)
C42 0.0328(18) 0.0297(18) 0.0267(17) 0.0027(14) 0.0029(14) -0.0127(14)
C43 0.076(3) 0.061(3) 0.031(2) -0.022(2) 0.017(2) -0.024(2)
C44 0.040(2) 0.028(2) 0.104(4) 0.0096(18) 0.000(2) -0.023(2)
C45 0.045(2) 0.0269(18) 0.0316(19) -0.0083(16) 0.0066(16) -0.0122(15)
C46 0.0142(14) 0.0318(17) 0.0265(17) -0.0034(13) 0.0034(12) 0.0025(13)
C47 0.0199(17) 0.059(3) 0.045(2) -0.0070(17) -0.0016(16) 0.0151(19)
C48 0.0212(16) 0.0314(18) 0.0264(17) -0.0105(13) 0.0040(13) -0.0053(14)
C49 0.0187(16) 0.0317(18) 0.043(2) -0.0048(14) 0.0140(14) -0.0013(15)
C1S 0.067(10) 0.147(7) 0.049(8) 0.058(6) -0.001(8) -0.013(5)
C2S 0.061(6) 0.141(7) 0.033(4) 0.055(5) 0.013(4) 0.001(4)
O1S 0.067(4) 0.144(6) 0.039(3) 0.023(4) 0.012(3) -0.001(4)
C3S 0.030(4) 0.173(7) 0.023(4) -0.014(4) 0.016(3) -0.023(5)
C4S 0.071(5) 0.156(6) 0.028(4) -0.032(5) 0.015(4) -0.021(5)
C5S 0.016(4) 0.134(6) 0.011(4) -0.009(5) 0.003(3) -0.023(4)
C6S 0.039(5) 0.138(6) 0.031(4) -0.018(5) 0.000(4) -0.014(4)
O2S 0.042(5) 0.111(5) 0.036(4) -0.021(4) 0.011(3) -0.013(4)
C7S 0.045(5) 0.087(6) 0.025(5) -0.024(5) 0.011(5) -0.010(4)
C8S 0.056(6) 0.096(7) 0.023(5) -0.006(6) 0.013(5) 0.004(5)
C9S 0.042(5) 0.144(7) 0.033(5) -0.018(6) -0.001(4) -0.012(5)
C10S 0.028(5) 0.133(6) 0.030(5) -0.022(5) -0.005(4) -0.013(5)
O3S 0.035(5) 0.118(6) 0.027(5) -0.017(5) 0.001(4) -0.013(5)
C11S 0.035(5) 0.114(6) 0.024(5) -0.015(5) 0.005(5) -0.008(5)
C12S 0.030(6) 0.093(6) 0.023(5) -0.008(6) 0.013(5) -0.005(5)

loop_
_atom_type_symbol
_atom_type_description
_atom_type_scat_dispersion_real
_atom_type_scat_dispersion_imag
_atom_type_scat_source
C C 0.0033 0.0016 'International Tables Vol C Tables 4.2.6.8 and 6.1.1.4'
H H 0.0000 0.0000 'International Tables Vol C Tables 4.2.6.8 and 6.1.1.4'
Cl Cl 0.1484 0.1585 'International Tables Vol C Tables 4.2.6.8 and 6.1.1.4'
Cr Cr 0.3209 0.6236 'International Tables Vol C Tables 4.2.6.8 and 6.1.1.4'
N N 0.0061 0.0033 'International Tables Vol C Tables 4.2.6.8 and 6.1.1.4'
O O 0.0106 0.0060 'International Tables Vol C Tables 4.2.6.8 and 6.1.1.4'

loop_
_geom_angle_atom_site_label_1
_geom_angle_atom_site_label_2
_geom_angle_atom_site_label_3
_geom_angle_site_symmetry_1
_geom_angle_site_symmetry_3
_geom_angle
_geom_angle_publ_flag
N2 Cr1 N1 . . 86.76(9) ?
N2 Cr1 Cl1 . . 163.21(7) ?
N1 Cr1 Cl1 . . 89.47(7) ?
N2 Cr1 Cl2 . . 94.10(7) ?
N1 Cr1 Cl2 . . 166.66(7) ?
Cl1 Cr1 Cl2 . . 85.90(3) ?
N4 Cr2 N3 . . 85.89(10) ?
N4 Cr2 Cl1 . . 166.63(7) ?
N3 Cr2 Cl1 . . 90.81(7) ?
N4 Cr2 Cl2 . . 93.92(7) ?
N3 Cr2 Cl2 . . 163.14(7) ?
Cl1 Cr2 Cl2 . . 85.50(3) ?
Cr1 Cl1 Cr2 . . 86.18(3) ?
Cr1 Cl2 Cr2 . . 84.73(3) ?
C23 O1 C28 . . 116.4(2) ?
C5 N1 C2 . . 107.2(2) ?
C5 N1 Cr1 . . 134.9(2) ?
C2 N1 Cr1 . . 111.02(17) ?
C9 N2 C6 . . 107.2(2) ?
C9 N2 Cr1 . . 138.0(2) ?
C6 N2 Cr1 . . 110.53(17) ?
C41 N3 C38 . . 107.1(2) ?
C41 N3 Cr2 . . 136.2(2) ?
C38 N3 Cr2 . . 109.82(17) ?
C37 N4 C34 . . 107.7(2) ?
C37 N4 Cr2 . . 136.6(2) ?
C34 N4 Cr2 . . 112.32(18) ?
C6 C1 C2 . . 125.3(3) ?
C6 C1 C18 . . 116.0(2) ?
C2 C1 C18 . . 117.5(2) ?
N1 C2 C1 . . 122.4(2) ?
N1 C2 C3 . . 108.3(2) ?
C1 C2 C3 . . 128.5(3) ?
C4 C3 C2 . . 107.0(3) ?
C4 C3 H3 . . 126.5 ?
C2 C3 H3 . . 126.5 ?
C3 C4 C5 . . 107.6(3) ?
C3 C4 H4 . . 126.2 ?
C5 C4 H4 . . 126.2 ?
N1 C5 C4 . . 110.0(3) ?
N1 C5 C10 . . 124.0(3) ?
C4 C5 C10 . . 125.9(3) ?
N2 C6 C1 . . 123.2(2) ?
N2 C6 C7 . . 108.5(2) ?
C1 C6 C7 . . 126.6(3) ?
C8 C7 C6 . . 106.7(3) ?
C8 C7 H7 . . 126.6 ?
C6 C7 H7 . . 126.6 ?
C7 C8 C9 . . 107.8(3) ?
C7 C8 H8 . . 126.1 ?
C9 C8 H8 . . 126.1 ?
N2 C9 C8 . . 109.7(3) ?
N2 C9 C14 . . 124.0(3) ?
C8 C9 C14 . . 126.1(3) ?
C5 C10 C13 . . 112.1(2) ?
C5 C10 C11 . . 107.7(2) ?
C13 C10 C11 . . 108.3(3) ?
C5 C10 C12 . . 110.0(2) ?
C13 C10 C12 . . 109.8(3) ?
C11 C10 C12 . . 109.0(2) ?
C10 C11 H11A . . 109.5 ?
C10 C11 H11B . . 109.5 ?
H11A C11 H11B . . 109.5 ?
C10 C11 H11C . . 109.5 ?
H11A C11 H11C . . 109.5 ?
H11B C11 H11C . . 109.5 ?
C10 C12 H12A . . 109.5 ?
C10 C12 H12B . . 109.5 ?
H12A C12 H12B . . 109.5 ?
C10 C12 H12C . . 109.5 ?
H12A C12 H12C . . 109.5 ?
H12B C12 H12C . . 109.5 ?
C10 C13 H13A . . 109.5 ?
C10 C13 H13B . . 109.5 ?
H13A C13 H13B . . 109.5 ?
C10 C13 H13C . . 109.5 ?
H13A C13 H13C . . 109.5 ?
H13B C13 H13C . . 109.5 ?
C9 C14 C16 . . 112.0(2) ?
C9 C14 C17 . . 110.3(2) ?
C16 C14 C17 . . 109.9(3) ?
C9 C14 C15 . . 108.2(2) ?
C16 C14 C15 . . 108.0(3) ?
C17 C14 C15 . . 108.3(3) ?
C14 C15 H15A . . 109.5 ?
C14 C15 H15B . . 109.5 ?
H15A C15 H15B . . 109.5 ?
C14 C15 H15C . . 109.5 ?
H15A C15 H15C . . 109.5 ?
H15B C15 H15C . . 109.5 ?
C14 C16 H16A . . 109.5 ?
C14 C16 H16B . . 109.5 ?
H16A C16 H16B . . 109.5 ?
C14 C16 H16C . . 109.5 ?
H16A C16 H16C . . 109.5 ?
H16B C16 H16C . . 109.5 ?
C14 C17 H17A . . 109.5 ?
C14 C17 H17B . . 109.5 ?
H17A C17 H17B . . 109.5 ?
C14 C17 H17C . . 109.5 ?
H17A C17 H17C . . 109.5 ?
H17B C17 H17C . . 109.5 ?
C19 C18 C23 . . 118.2(3) ?
C19 C18 C1 . . 117.5(2) ?
C23 C18 C1 . . 124.1(2) ?
C20 C19 C18 . . 121.0(3) ?
C20 C19 H19 . . 119.5 ?
C18 C19 H19 . . 119.5 ?
C21 C20 C19 . . 119.6(3) ?
C21 C20 H20 . . 120.2 ?
C19 C20 H20 . . 120.2 ?
C20 C21 C22 . . 121.2(3) ?
C20 C21 H21 . . 119.4 ?
C22 C21 H21 . . 119.4 ?
C23 C22 C21 . . 118.2(3) ?
C23 C22 C24 . . 119.2(2) ?
C21 C22 C24 . . 122.5(3) ?
C22 C23 O1 . . 121.2(2) ?
C22 C23 C18 . . 121.6(3) ?
O1 C23 C18 . . 117.2(2) ?
C22 C24 C27 . . 107.6(2) ?
C22 C24 C26 . . 112.6(2) ?
C27 C24 C26 . . 112.4(2) ?
C22 C24 C25 . . 108.5(2) ?
C27 C24 C25 . . 107.2(2) ?
C26 C24 C25 . . 108.3(2) ?
C24 C25 H25A . . 109.5 ?
C24 C25 H25B . . 109.5 ?
H25A C25 H25B . . 109.5 ?
C24 C25 H25C . . 109.5 ?
H25A C25 H25C . . 109.5 ?
H25B C25 H25C . . 109.5 ?
C24 C26 H26A . . 109.5 ?
C24 C26 H26B . . 109.5 ?
H26A C26 H26B . . 109.5 ?
C24 C26 H26C . . 109.5 ?
H26A C26 H26C . . 109.5 ?
H26B C26 H26C . . 109.5 ?
C32 C27 C28 . . 118.6(3) ?
C32 C27 C24 . . 122.5(3) ?
C28 C27 C24 . . 118.7(2) ?
O1 C28 C27 . . 121.2(2) ?
O1 C28 C29 . . 117.6(2) ?
C27 C28 C29 . . 121.1(3) ?
C30 C29 C28 . . 118.2(3) ?
C30 C29 C33 . . 117.5(3) ?
C28 C29 C33 . . 124.3(2) ?
C31 C30 C29 . . 121.4(3) ?
C31 C30 H30 . . 119.3 ?
C29 C30 H30 . . 119.3 ?
C32 C31 C30 . . 119.6(3) ?
C32 C31 H31 . . 120.2 ?
C30 C31 H31 . . 120.2 ?
C31 C32 C27 . . 121.1(3) ?
C31 C32 H32 . . 119.5 ?
C27 C32 H32 . . 119.5 ?
C38 C33 C34 . . 124.6(3) ?
C38 C33 C29 . . 116.5(2) ?
C34 C33 C29 . . 117.4(2) ?
N4 C34 C33 . . 122.3(3) ?
N4 C34 C35 . . 108.1(3) ?
C33 C34 C35 . . 128.0(3) ?
C36 C35 C34 . . 106.9(3) ?
C36 C35 H35 . . 126.6 ?
C34 C35 H35 . . 126.6 ?
C35 C36 C37 . . 107.6(3) ?
C35 C36 H36 . . 126.2 ?
C37 C36 H36 . . 126.2 ?
N4 C37 C36 . . 109.7(3) ?
N4 C37 C42 . . 122.8(3) ?
C36 C37 C42 . . 127.3(3) ?
C33 C38 N3 . . 123.6(3) ?
C33 C38 C39 . . 127.1(3) ?
N3 C38 C39 . . 108.2(2) ?
C40 C39 C38 . . 107.0(3) ?
C40 C39 H39 . . 126.5 ?
C38 C39 H39 . . 126.5 ?
C39 C40 C41 . . 107.3(3) ?
C39 C40 H40 . . 126.4 ?
C41 C40 H40 . . 126.4 ?
N3 C41 C40 . . 110.4(3) ?
N3 C41 C46 . . 124.6(3) ?
C40 C41 C46 . . 125.0(3) ?
C37 C42 C44 . . 110.1(3) ?
C37 C42 C45 . . 112.3(3) ?
C44 C42 C45 . . 108.7(3) ?
C37 C42 C43 . . 108.0(3) ?
C44 C42 C43 . . 110.5(3) ?
C45 C42 C43 . . 107.1(3) ?
C42 C43 H43A . . 109.5 ?
C42 C43 H43B . . 109.5 ?
H43A C43 H43B . . 109.5 ?
C42 C43 H43C . . 109.5 ?
H43A C43 H43C . . 109.5 ?
H43B C43 H43C . . 109.5 ?
C42 C44 H44A . . 109.5 ?
C42 C44 H44B . . 109.5 ?
H44A C44 H44B . . 109.5 ?
C42 C44 H44C . . 109.5 ?
H44A C44 H44C . . 109.5 ?
H44B C44 H44C . . 109.5 ?
C42 C45 H45A . . 109.5 ?
C42 C45 H45B . . 109.5 ?
H45A C45 H45B . . 109.5 ?
C42 C45 H45C . . 109.5 ?
H45A C45 H45C . . 109.5 ?
H45B C45 H45C . . 109.5 ?
C41 C46 C48 . . 112.0(3) ?
C41 C46 C49 . . 109.9(3) ?
C48 C46 C49 . . 110.4(3) ?
C41 C46 C47 . . 108.1(3) ?
C48 C46 C47 . . 108.4(3) ?
C49 C46 C47 . . 108.0(3) ?
C46 C47 H47A . . 109.5 ?
C46 C47 H47B . . 109.5 ?
H47A C47 H47B . . 109.5 ?
C46 C47 H47C . . 109.5 ?
H47A C47 H47C . . 109.5 ?
H47B C47 H47C . . 109.5 ?
C46 C48 H48A . . 109.5 ?
C46 C48 H48B . . 109.5 ?
H48A C48 H48B . . 109.5 ?
C46 C48 H48C . . 109.5 ?
H48A C48 H48C . . 109.5 ?
H48B C48 H48C . . 109.5 ?
C46 C49 H49A . . 109.5 ?
C46 C49 H49B . . 109.5 ?
H49A C49 H49B . . 109.5 ?
C46 C49 H49C . . 109.5 ?
H49A C49 H49C . . 109.5 ?
H49B C49 H49C . . 109.5 ?
C2S C1S H1SA . . 109.2 ?
C2S C1S H1SB . . 109.5 ?
H1SA C1S H1SB . . 109.5 ?
C2S C1S H1SC . . 109.7 ?
H1SA C1S H1SC . . 109.5 ?
H1SB C1S H1SC . . 109.5 ?
C1S C2S O1S . . 113.9(11) ?
C1S C2S H2SA . . 108.8 ?
O1S C2S H2SA . . 108.8 ?
C1S C2S H2SB . . 108.8 ?
O1S C2S H2SB . . 108.8 ?
H2SA C2S H2SB . . 107.7 ?
C3S O1S C2S . . 108.0(9) ?
O1S C3S C4S . . 112.9(9) ?
O1S C3S H3SA . . 109.0 ?
C4S C3S H3SA . . 109.0 ?
O1S C3S H3SB . . 109.0 ?
C4S C3S H3SB . . 109.0 ?
H3SA C3S H3SB . . 107.8 ?
C3S C4S H4SA . . 109.2 ?
C3S C4S H4SB . . 109.6 ?
H4SA C4S H4SB . . 109.4 ?
C3S C4S H4SC . . 109.6 ?
H4SA C4S H4SC . . 109.5 ?
H4SB C4S H4SC . . 109.5 ?
C6S C5S H5SA . . 109.2 ?
C6S C5S H5SB . . 110.1 ?
H5SA C5S H5SB . . 109.5 ?
C6S C5S H5SC . . 109.1 ?
H5SA C5S H5SC . . 109.5 ?
H5SB C5S H5SC . . 109.5 ?
C5S C6S O2S . . 107.8(13) ?
C5S C6S H6SA . . 110.1 ?
O2S C6S H6SA . . 110.1 ?
C5S C6S H6SB . . 110.1 ?
O2S C6S H6SB . . 110.1 ?
H6SA C6S H6SB . . 108.5 ?
C6S O2S C7S . . 116.1(11) ?
C8S C7S O2S . . 127.3(14) ?
C8S C7S H7SA . . 105.5 ?
O2S C7S H7SA . . 105.5 ?
C8S C7S H7SB . . 105.5 ?
O2S C7S H7SB . . 105.5 ?
H7SA C7S H7SB . . 106.1 ?
C7S C8S H8SA . . 110.1 ?
C7S C8S H8SB . . 108.7 ?
H8SA C8S H8SB . . 109.5 ?
C7S C8S H8SC . . 109.5 ?
H8SA C8S H8SC . . 109.5 ?
H8SB C8S H8SC . . 109.5 ?
C10S C9S H9SA . . 108.8 ?
C10S C9S H9SB . . 109.5 ?
H9SA C9S H9SB . . 109.5 ?
C10S C9S H9SC . . 110.1 ?
H9SA C9S H9SC . . 109.5 ?
H9SB C9S H9SC . . 109.5 ?
C9S C10S O3S . . 134(2) ?
C9S C10S H10A . . 103.7 ?
O3S C10S H10A . . 103.7 ?
C9S C10S H10B . . 103.7 ?
O3S C10S H10B . . 103.7 ?
H10A C10S H10B . . 105.3 ?
C11S O3S C10S . . 96.9(16) ?
C12S C11S O3S . . 123(2) ?
C12S C11S H11D . . 106.5 ?
O3S C11S H11D . . 106.5 ?
C12S C11S H11E . . 106.5 ?
O3S C11S H11E . . 106.5 ?
H11D C11S H11E . . 106.5 ?
C11S C12S H12D . . 109.5 ?
C11S C12S H12E . . 109.2 ?
H12D C12S H12E . . 109.5 ?
C11S C12S H12F . . 109.7 ?
H12D C12S H12F . . 109.5 ?
H12E C12S H12F . . 109.5 ?

loop_
_geom_bond_atom_site_label_1
_geom_bond_atom_site_label_2
_geom_bond_site_symmetry_2
_geom_bond_distance
_geom_bond_publ_flag
Cr1 N2 . 2.024(2) ?
Cr1 N1 . 2.027(2) ?
Cr1 Cl1 . 2.3751(9) ?
Cr1 Cl2 . 2.3997(8) ?
Cr2 N4 . 2.019(2) ?
Cr2 N3 . 2.024(2) ?
Cr2 Cl1 . 2.3759(9) ?
Cr2 Cl2 . 2.4166(8) ?
O1 C23 . 1.393(3) ?
O1 C28 . 1.394(3) ?
N1 C5 . 1.339(4) ?
N1 C2 . 1.407(4) ?
N2 C9 . 1.343(4) ?
N2 C6 . 1.407(4) ?
N3 C41 . 1.336(4) ?
N3 C38 . 1.412(4) ?
N4 C37 . 1.345(4) ?
N4 C34 . 1.400(4) ?
C1 C6 . 1.409(4) ?
C1 C2 . 1.409(4) ?
C1 C18 . 1.500(4) ?
C2 C3 . 1.419(4) ?
C3 C4 . 1.368(4) ?
C3 H3 . 0.9500 ?
C4 C5 . 1.418(4) ?
C4 H4 . 0.9500 ?
C5 C10 . 1.525(4) ?
C6 C7 . 1.417(4) ?
C7 C8 . 1.371(4) ?
C7 H7 . 0.9500 ?
C8 C9 . 1.419(4) ?
C8 H8 . 0.9500 ?
C9 C14 . 1.517(4) ?
C10 C13 . 1.530(4) ?
C10 C11 . 1.534(4) ?
C10 C12 . 1.536(4) ?
C11 H11A . 0.9800 ?
C11 H11B . 0.9800 ?
C11 H11C . 0.9800 ?
C12 H12A . 0.9800 ?
C12 H12B . 0.9800 ?
C12 H12C . 0.9800 ?
C13 H13A . 0.9800 ?
C13 H13B . 0.9800 ?
C13 H13C . 0.9800 ?
C14 C16 . 1.529(4) ?
C14 C17 . 1.534(4) ?
C14 C15 . 1.543(4) ?
C15 H15A . 0.9800 ?
C15 H15B . 0.9800 ?
C15 H15C . 0.9800 ?
C16 H16A . 0.9800 ?
C16 H16B . 0.9800 ?
C16 H16C . 0.9800 ?
C17 H17A . 0.9800 ?
C17 H17B . 0.9800 ?
C17 H17C . 0.9800 ?
C18 C19 . 1.396(4) ?
C18 C23 . 1.400(4) ?
C19 C20 . 1.388(4) ?
C19 H19 . 0.9500 ?
C20 C21 . 1.381(4) ?
C20 H20 . 0.9500 ?
C21 C22 . 1.400(4) ?
C21 H21 . 0.9500 ?
C22 C23 . 1.392(4) ?
C22 C24 . 1.519(4) ?
C24 C27 . 1.528(4) ?
C24 C26 . 1.537(4) ?
C24 C25 . 1.548(4) ?
C25 H25A . 0.9800 ?
C25 H25B . 0.9800 ?
C25 H25C . 0.9800 ?
C26 H26A . 0.9800 ?
C26 H26B . 0.9800 ?
C26 H26C . 0.9800 ?
C27 C32 . 1.393(4) ?
C27 C28 . 1.396(4) ?
C28 C29 . 1.404(4) ?
C29 C30 . 1.392(4) ?
C29 C33 . 1.500(4) ?
C30 C31 . 1.384(4) ?
C30 H30 . 0.9500 ?
C31 C32 . 1.382(4) ?
C31 H31 . 0.9500 ?
C32 H32 . 0.9500 ?
C33 C38 . 1.395(4) ?
C33 C34 . 1.407(4) ?
C34 C35 . 1.424(4) ?
C35 C36 . 1.376(5) ?
C35 H35 . 0.9500 ?
C36 C37 . 1.417(5) ?
C36 H36 . 0.9500 ?
C37 C42 . 1.514(5) ?
C38 C39 . 1.420(4) ?
C39 C40 . 1.375(4) ?
C39 H39 . 0.9500 ?
C40 C41 . 1.420(4) ?
C40 H40 . 0.9500 ?
C41 C46 . 1.518(4) ?
C42 C44 . 1.526(5) ?
C42 C45 . 1.539(5) ?
C42 C43 . 1.540(5) ?
C43 H43A . 0.9800 ?
C43 H43B . 0.9800 ?
C43 H43C . 0.9800 ?
C44 H44A . 0.9800 ?
C44 H44B . 0.9800 ?
C44 H44C . 0.9800 ?
C45 H45A . 0.9800 ?
C45 H45B . 0.9800 ?
C45 H45C . 0.9800 ?
C46 C48 . 1.527(5) ?
C46 C49 . 1.537(4) ?
C46 C47 . 1.541(4) ?
C47 H47A . 0.9800 ?
C47 H47B . 0.9800 ?
C47 H47C . 0.9800 ?
C48 H48A . 0.9800 ?
C48 H48B . 0.9800 ?
C48 H48C . 0.9800 ?
C49 H49A . 0.9800 ?
C49 H49B . 0.9800 ?
C49 H49C . 0.9800 ?
C1S C2S . 1.405(17) ?
C1S H1SA . 0.9798 ?
C1S H1SB . 0.9802 ?
C1S H1SC . 0.9799 ?
C2S O1S . 1.409(10) ?
C2S H2SA . 0.9900 ?
C2S H2SB . 0.9900 ?
O1S C3S . 1.378(10) ?
C3S C4S . 1.381(13) ?
C3S H3SA . 0.9900 ?
C3S H3SB . 0.9900 ?
C4S H4SA . 0.9803 ?
C4S H4SB . 0.9800 ?
C4S H4SC . 0.9798 ?
C5S C6S . 1.396(16) ?
C5S H5SA . 0.9800 ?
C5S H5SB . 0.9799 ?
C5S H5SC . 0.9800 ?
C6S O2S . 1.431(12) ?
C6S H6SA . 0.9900 ?
C6S H6SB . 0.9900 ?
O2S C7S . 1.455(12) ?
C7S C8S . 1.436(16) ?
C7S H7SA . 0.9900 ?
C7S H7SB . 0.9900 ?
C8S H8SA . 0.9800 ?
C8S H8SB . 0.9799 ?
C8S H8SC . 0.9801 ?
C9S C10S . 1.353(17) ?
C9S H9SA . 0.9800 ?
C9S H9SB . 0.9802 ?
C9S H9SC . 0.9800 ?
C10S O3S . 1.453(15) ?
C10S H10A . 0.9900 ?
C10S H10B . 0.9900 ?
O3S C11S . 1.429(15) ?
C11S C12S . 1.369(17) ?
C11S H11D . 0.9900 ?
C11S H11E . 0.9900 ?
C12S H12D . 0.9803 ?
C12S H12E . 0.9800 ?
C12S H12F . 0.9800 ?

loop_
_geom_torsion_atom_site_label_1
_geom_torsion_atom_site_label_2
_geom_torsion_atom_site_label_3
_geom_torsion_atom_site_label_4
_geom_torsion_site_symmetry_1
_geom_torsion_site_symmetry_2
_geom_torsion_site_symmetry_3
_geom_torsion_site_symmetry_4
_geom_torsion
_geom_torsion_publ_flag
C5 N1 C2 C1 . . . . -168.9(2) ?
Cr1 N1 C2 C1 . . . . 35.6(3) ?
C5 N1 C2 C3 . . . . 1.6(3) ?
Cr1 N1 C2 C3 . . . . -153.91(18) ?
C6 C1 C2 N1 . . . . 7.9(4) ?
C18 C1 C2 N1 . . . . 174.7(2) ?
C6 C1 C2 C3 . . . . -160.5(3) ?
C18 C1 C2 C3 . . . . 6.3(4) ?
N1 C2 C3 C4 . . . . -1.8(3) ?
C1 C2 C3 C4 . . . . 168.0(3) ?
C2 C3 C4 C5 . . . . 1.2(3) ?
C2 N1 C5 C4 . . . . -0.8(3) ?
Cr1 N1 C5 C4 . . . . 146.1(2) ?
C2 N1 C5 C10 . . . . 175.4(2) ?
Cr1 N1 C5 C10 . . . . -37.7(4) ?
C3 C4 C5 N1 . . . . -0.3(3) ?
C3 C4 C5 C10 . . . . -176.4(3) ?
C9 N2 C6 C1 . . . . 163.6(3) ?
Cr1 N2 C6 C1 . . . . -35.2(3) ?
C9 N2 C6 C7 . . . . -2.4(3) ?
Cr1 N2 C6 C7 . . . . 158.78(18) ?
C2 C1 C6 N2 . . . . -8.1(4) ?
C18 C1 C6 N2 . . . . -175.1(2) ?
C2 C1 C6 C7 . . . . 155.3(3) ?
C18 C1 C6 C7 . . . . -11.8(4) ?
N2 C6 C7 C8 . . . . 2.6(3) ?
C1 C6 C7 C8 . . . . -162.8(3) ?
C6 C7 C8 C9 . . . . -1.8(3) ?
C6 N2 C9 C8 . . . . 1.2(3) ?
Cr1 N2 C9 C8 . . . . -151.9(2) ?
C6 N2 C9 C14 . . . . -175.4(2) ?
Cr1 N2 C9 C14 . . . . 31.5(4) ?
C7 C8 C9 N2 . . . . 0.4(3) ?
C7 C8 C9 C14 . . . . 176.9(3) ?
N1 C5 C10 C13 . . . . -4.1(4) ?
C4 C5 C10 C13 . . . . 171.5(3) ?
N1 C5 C10 C11 . . . . -123.1(3) ?
C4 C5 C10 C11 . . . . 52.5(4) ?
N1 C5 C10 C12 . . . . 118.3(3) ?
C4 C5 C10 C12 . . . . -66.0(4) ?
N2 C9 C14 C16 . . . . 8.7(4) ?
C8 C9 C14 C16 . . . . -167.4(3) ?
N2 C9 C14 C17 . . . . -114.0(3) ?
C8 C9 C14 C17 . . . . 69.9(4) ?
N2 C9 C14 C15 . . . . 127.7(3) ?
C8 C9 C14 C15 . . . . -48.4(4) ?
C6 C1 C18 C19 . . . . 98.7(3) ?
C2 C1 C18 C19 . . . . -69.4(3) ?
C6 C1 C18 C23 . . . . -77.1(3) ?
C2 C1 C18 C23 . . . . 114.8(3) ?
C23 C18 C19 C20 . . . . -0.2(4) ?
C1 C18 C19 C20 . . . . -176.2(3) ?
C18 C19 C20 C21 . . . . 2.5(5) ?
C19 C20 C21 C22 . . . . -1.5(5) ?
C20 C21 C22 C23 . . . . -1.8(4) ?
C20 C21 C22 C24 . . . . 174.5(3) ?
C21 C22 C23 O1 . . . . -177.2(2) ?
C24 C22 C23 O1 . . . . 6.4(4) ?
C21 C22 C23 C18 . . . . 4.1(4) ?
C24 C22 C23 C18 . . . . -172.3(2) ?
C28 O1 C23 C22 . . . . 25.4(3) ?
C28 O1 C23 C18 . . . . -155.9(2) ?
C19 C18 C23 C22 . . . . -3.1(4) ?
C1 C18 C23 C22 . . . . 172.6(3) ?
C19 C18 C23 O1 . . . . 178.1(2) ?
C1 C18 C23 O1 . . . . -6.2(4) ?
C23 C22 C24 C27 . . . . -34.8(3) ?
C21 C22 C24 C27 . . . . 148.9(3) ?
C23 C22 C24 C26 . . . . -159.2(3) ?
C21 C22 C24 C26 . . . . 24.6(4) ?
C23 C22 C24 C25 . . . . 81.0(3) ?
C21 C22 C24 C25 . . . . -95.3(3) ?
C22 C24 C27 C32 . . . . -148.7(3) ?
C26 C24 C27 C32 . . . . -24.2(4) ?
C25 C24 C27 C32 . . . . 94.8(3) ?
C22 C24 C27 C28 . . . . 35.2(3) ?
C26 C24 C27 C28 . . . . 159.7(3) ?
C25 C24 C27 C28 . . . . -81.4(3) ?
C23 O1 C28 C27 . . . . -24.8(3) ?
C23 O1 C28 C29 . . . . 155.7(2) ?
C32 C27 C28 O1 . . . . 176.3(2) ?
C24 C27 C28 O1 . . . . -7.4(4) ?
C32 C27 C28 C29 . . . . -4.1(4) ?
C24 C27 C28 C29 . . . . 172.1(2) ?
O1 C28 C29 C30 . . . . -178.0(2) ?
C27 C28 C29 C30 . . . . 2.5(4) ?
O1 C28 C29 C33 . . . . 1.9(4) ?
C27 C28 C29 C33 . . . . -177.6(3) ?
C28 C29 C30 C31 . . . . 0.3(4) ?
C33 C29 C30 C31 . . . . -179.6(3) ?
C29 C30 C31 C32 . . . . -1.4(5) ?
C30 C31 C32 C27 . . . . -0.3(5) ?
C28 C27 C32 C31 . . . . 3.1(4) ?
C24 C27 C32 C31 . . . . -173.1(3) ?
C30 C29 C33 C38 . . . . 78.2(3) ?
C28 C29 C33 C38 . . . . -101.7(3) ?
C30 C29 C33 C34 . . . . -88.8(3) ?
C28 C29 C33 C34 . . . . 91.4(3) ?
C37 N4 C34 C33 . . . . -164.0(3) ?
Cr2 N4 C34 C33 . . . . 33.2(3) ?
C37 N4 C34 C35 . . . . 2.5(3) ?
Cr2 N4 C34 C35 . . . . -160.27(18) ?
C38 C33 C34 N4 . . . . 10.4(4) ?
C29 C33 C34 N4 . . . . 176.1(2) ?
C38 C33 C34 C35 . . . . -153.3(3) ?
C29 C33 C34 C35 . . . . 12.5(4) ?
N4 C34 C35 C36 . . . . -2.4(3) ?
C33 C34 C35 C36 . . . . 163.1(3) ?
C34 C35 C36 C37 . . . . 1.5(3) ?
C34 N4 C37 C36 . . . . -1.6(3) ?
Cr2 N4 C37 C36 . . . . 154.9(2) ?
C34 N4 C37 C42 . . . . 174.7(3) ?
Cr2 N4 C37 C42 . . . . -28.9(4) ?
C35 C36 C37 N4 . . . . 0.0(3) ?
C35 C36 C37 C42 . . . . -176.0(3) ?
C34 C33 C38 N3 . . . . -7.5(4) ?
C29 C33 C38 N3 . . . . -173.3(2) ?
C34 C33 C38 C39 . . . . 159.5(3) ?
C29 C33 C38 C39 . . . . -6.3(4) ?
C41 N3 C38 C33 . . . . 166.6(3) ?
Cr2 N3 C38 C33 . . . . -37.6(3) ?
C41 N3 C38 C39 . . . . -2.5(3) ?
Cr2 N3 C38 C39 . . . . 153.33(19) ?
C33 C38 C39 C40 . . . . -166.2(3) ?
N3 C38 C39 C40 . . . . 2.4(3) ?
C38 C39 C40 C41 . . . . -1.3(3) ?
C38 N3 C41 C40 . . . . 1.7(3) ?
Cr2 N3 C41 C40 . . . . -144.5(2) ?
C38 N3 C41 C46 . . . . -175.7(3) ?
Cr2 N3 C41 C46 . . . . 38.0(4) ?
C39 C40 C41 N3 . . . . -0.2(4) ?
C39 C40 C41 C46 . . . . 177.2(3) ?
N4 C37 C42 C44 . . . . 118.7(4) ?
C36 C37 C42 C44 . . . . -65.8(4) ?
N4 C37 C42 C45 . . . . -2.6(4) ?
C36 C37 C42 C45 . . . . 172.9(3) ?
N4 C37 C42 C43 . . . . -120.5(3) ?
C36 C37 C42 C43 . . . . 55.0(4) ?
N3 C41 C46 C48 . . . . 5.5(4) ?
C40 C41 C46 C48 . . . . -171.6(3) ?
N3 C41 C46 C49 . . . . -117.6(3) ?
C40 C41 C46 C49 . . . . 65.3(4) ?
N3 C41 C46 C47 . . . . 124.8(3) ?
C40 C41 C46 C47 . . . . -52.2(4) ?
C1S C2S O1S C3S . . . . 175.8(16) ?
C2S O1S C3S C4S . . . . 170.6(8) ?
C5S C6S O2S C7S . . . . 94.6(16) ?
C6S O2S C7S C8S . . . . -115.7(19) ?
C9S C10S O3S C11S . . . . -131(3) ?
C10S O3S C11S C12S . . . . 126(3) ?

_cod_database_fobs_code 2022337
